data_4072940
loop_
_publ_author_name
'Bao, Ming'
'Hayashi, Teruyuki'
'Shimada, Shigeru'

_publ_section_title
;
 Cationic Organobismuth Complex with
 5,6,7,12-Tetrahydrodibenz[c,f][1,5]azabismocine Framework and Its
 Coordination Complexes with Neutral Molecules
;
_journal_issue 7
_journal_name_full Organometallics
_journal_page_first 1816
_journal_paper_doi 10.1021/om0611453
_journal_volume 26
_journal_year 2007
_chemical_formula_moiety 'C36H42Bi2ClN2 1+, C24BF20 1-, CH2Cl2'
_chemical_formula_sum 'C61 H44 B Bi2 Cl3 F20 N2'
_chemical_formula_weight 1720.13
_space_group_IT_number 14
_symmetry_cell_setting monoclinic
_symmetry_Int_Tables_number 14
_symmetry_space_group_name_Hall '-P 2ybc'
_symmetry_space_group_name_H-M 'P 1 21/c 1'
_atom_sites_solution_hydrogens geom
_atom_sites_solution_primary heavy
_atom_sites_solution_secondary difmap
_audit_creation_date 2006-06-22
_audit_creation_method 'by CrystalStructure 3.7.0'
_cell_angle_alpha 90.0000
_cell_angle_beta 91.8310(10)
_cell_angle_gamma 90.0000
_cell_formula_units_Z 4
_cell_length_a 10.0838(5)
_cell_length_b 14.8011(8)
_cell_length_c 39.526(2)
_cell_measurement_reflns_used 9428
_cell_measurement_temperature 153(2)
_cell_measurement_theta_max 27.2
_cell_measurement_theta_min 2.2
_cell_volume 5896.3(5)
_computing_cell_refinement 'Bruker SMART'
_computing_data_collection 'Bruker SMART'
_computing_data_reduction CrystalStructure
_computing_publication_material 'CrystalStructure 3.7.0'
_computing_structure_refinement CRYSTALS
_computing_structure_solution 'DIRDIF99 (PATTY)'
_diffrn_ambient_temperature 153(2)
_diffrn_detector_area_resol_mean '8.366 [pixels/mm]'
_diffrn_measured_fraction_theta_full 0.981
_diffrn_measured_fraction_theta_max 0.935
_diffrn_measurement_device_type 'CCD area detector'
_diffrn_measurement_method 'phi and omega scans'
_diffrn_radiation_monochromator graphite
_diffrn_radiation_source 'fine-focus sealed tube'
_diffrn_radiation_type 'Mo K\a'
_diffrn_radiation_wavelength 0.71069
_diffrn_reflns_av_R_equivalents 0.042
_diffrn_reflns_limit_h_max 13
_diffrn_reflns_limit_h_min -11
_diffrn_reflns_limit_k_max 18
_diffrn_reflns_limit_k_min -18
_diffrn_reflns_limit_l_max 52
_diffrn_reflns_limit_l_min -49
_diffrn_reflns_number 34922
_diffrn_reflns_theta_full 27.50
_diffrn_reflns_theta_max 28.26
_exptl_absorpt_coefficient_mu 6.192
_exptl_absorpt_correction_T_max 0.8860
_exptl_absorpt_correction_T_min 0.4369
_exptl_absorpt_correction_type empirical
_exptl_absorpt_process_details
;
SADABS; Sheldrick 1996
;
_exptl_crystal_colour colorless
_exptl_crystal_density_diffrn 1.938
_exptl_crystal_density_method 'not measured'
_exptl_crystal_description plate
_exptl_crystal_F_000 3304
_exptl_crystal_size_max 0.16
_exptl_crystal_size_mid 0.11
_exptl_crystal_size_min 0.02
_refine_diff_density_max 2.13
_refine_diff_density_min -2.61
_refine_ls_extinction_method none
_refine_ls_goodness_of_fit_ref 1.022
_refine_ls_hydrogen_treatment constr
_refine_ls_number_parameters 846
_refine_ls_number_reflns 13294
_refine_ls_R_factor_gt 0.0414
_refine_ls_shift/su_max 0.0000
_refine_ls_structure_factor_coef Fsqd
_refine_ls_weighting_details 'w = 1/[0.8590\s(Fo^2^)]/(4Fo^2^)'
_refine_ls_weighting_scheme calc
_refine_ls_wR_factor_ref 0.0805
_reflns_number_gt 9859
_reflns_number_total 13665
_reflns_threshold_expression F^2^>2.0\s(F^2^)
_cod_data_source_file om0611453si20061219_122031.cif
_cod_data_source_block BiClBi
_cod_original_cell_volume 5896.4(5)
_cod_original_formula_sum 'C61 H44 B Bi2 Cl3 F20 N2 '
_cod_database_code 4072940

loop_
_symmetry_equiv_pos_site_id
_symmetry_equiv_pos_as_xyz
1 +X,+Y,+Z
2 -X,1/2+Y,1/2-Z
3 -X,-Y,-Z
4 +X,1/2-Y,1/2+Z

loop_
_atom_site_label
_atom_site_type_symbol
_atom_site_fract_x
_atom_site_fract_y
_atom_site_fract_z
_atom_site_U_iso_or_equiv
_atom_site_adp_type
_atom_site_occupancy
_atom_site_symmetry_multiplicity
_atom_site_calc_flag
_atom_site_refinement_flags
Bi(1) Bi 0.03190(2) 0.22953(2) 0.325810(10) 0.02052(5) Uani 1.00 1 d .
Bi(2) Bi 0.15559(2) 0.09250(2) 0.430170(10) 0.02177(5) Uani 1.00 1 d .
Cl(1) Cl 0.11499(12) 0.06820(9) 0.36124(3) 0.0210(3) Uani 1.00 1 d .
Cl(2) Cl -0.2674(3) 0.5501(3) 0.39502(12) 0.187(2) Uani 1.00 1 d .
Cl(3) Cl -0.1300(5) 0.3856(2) 0.40811(9) 0.196(2) Uani 1.00 1 d .
F(1) F 0.0987(3) -0.1384(2) 0.41759(9) 0.0399(11) Uani 1.00 1 d .
F(2) F -0.1356(3) -0.0687(2) 0.39879(11) 0.0514(12) Uani 1.00 1 d .
F(3) F -0.2829(3) -0.1450(2) 0.34703(10) 0.0545(13) Uani 1.00 1 d .
F(4) F -0.1788(3) -0.2854(2) 0.31195(9) 0.0501(12) Uani 1.00 1 d .
F(5) F 0.0634(3) -0.3433(2) 0.32547(8) 0.0359(10) Uani 1.00 1 d .
F(6) F 0.3730(3) -0.1390(2) 0.43543(8) 0.0368(10) Uani 1.00 1 d .
F(7) F 0.5015(3) 0.0100(2) 0.41948(9) 0.0386(10) Uani 1.00 1 d .
F(8) F 0.5364(3) 0.0555(2) 0.35350(9) 0.0377(10) Uani 1.00 1 d .
F(9) F 0.4310(3) -0.0530(2) 0.30338(8) 0.0350(10) Uani 1.00 1 d .
F(10) F 0.2965(3) -0.1999(2) 0.31875(8) 0.0293(9) Uani 1.00 1 d .
F(11) F 0.0324(3) -0.3307(2) 0.43398(9) 0.0419(11) Uani 1.00 1 d .
F(12) F 0.0780(4) -0.4124(2) 0.49253(10) 0.0636(14) Uani 1.00 1 d .
F(13) F 0.3296(5) -0.4411(3) 0.51702(11) 0.0738(16) Uani 1.00 1 d .
F(14) F 0.5381(4) -0.3880(2) 0.47962(11) 0.0615(14) Uani 1.00 1 d .
F(15) F 0.4960(3) -0.3074(2) 0.42010(10) 0.0438(11) Uani 1.00 1 d .
F(16) F 0.1253(3) -0.4484(2) 0.37904(9) 0.0352(10) Uani 1.00 1 d .
F(17) F 0.2064(3) -0.5956(2) 0.34698(9) 0.0401(10) Uani 1.00 1 d .
F(18) F 0.4394(3) -0.5936(2) 0.31371(9) 0.0429(11) Uani 1.00 1 d .
F(19) F 0.5885(3) -0.4410(2) 0.31396(10) 0.0442(11) Uani 1.00 1 d .
F(20) F 0.5118(3) -0.2946(2) 0.34568(10) 0.0394(11) Uani 1.00 1 d .
N(1) N -0.0186(4) 0.3183(3) 0.27409(12) 0.0213(12) Uani 1.00 1 d .
N(2) N 0.1536(4) 0.1761(3) 0.48477(11) 0.0233(13) Uani 1.00 1 d .
C(1) C 0.2115(5) 0.2181(3) 0.29423(13) 0.0229(15) Uani 1.00 1 d .
C(2) C 0.3132(5) 0.1562(4) 0.29971(14) 0.0280(16) Uani 1.00 1 d .
C(3) C 0.4239(5) 0.1595(4) 0.27972(16) 0.0323(18) Uani 1.00 1 d .
C(4) C 0.4329(5) 0.2237(4) 0.25460(16) 0.0321(17) Uani 1.00 1 d .
C(5) C 0.3319(5) 0.2847(4) 0.24936(14) 0.0268(16) Uani 1.00 1 d .
C(6) C 0.2197(5) 0.2831(3) 0.26921(13) 0.0216(14) Uani 1.00 1 d .
C(7) C 0.1126(5) 0.3535(3) 0.26415(16) 0.0254(16) Uani 1.00 1 d .
C(8) C -0.0631(5) 0.2485(3) 0.24819(13) 0.0230(15) Uani 1.00 1 d .
C(9) C -0.1340(5) 0.1688(3) 0.26276(13) 0.0202(14) Uani 1.00 1 d .
C(10) C -0.2261(5) 0.1211(4) 0.24288(14) 0.0249(15) Uani 1.00 1 d .
C(11) C -0.2890(5) 0.0458(4) 0.25550(14) 0.0247(15) Uani 1.00 1 d .
C(12) C -0.2592(5) 0.0176(3) 0.28816(14) 0.0243(15) Uani 1.00 1 d .
C(13) C -0.1662(5) 0.0643(3) 0.30799(13) 0.0227(15) Uani 1.00 1 d .
C(14) C -0.1030(4) 0.1391(3) 0.29560(13) 0.0200(14) Uani 1.00 1 d .
C(15) C -0.1213(5) 0.3942(4) 0.27799(17) 0.0310(17) Uani 1.00 1 d .
C(16) C -0.0809(6) 0.4520(4) 0.30834(18) 0.045(2) Uani 1.00 1 d .
C(17) C -0.1296(6) 0.4538(4) 0.24664(19) 0.047(2) Uani 1.00 1 d .
C(18) C -0.2573(5) 0.3522(4) 0.28393(19) 0.045(2) Uani 1.00 1 d .
C(19) C 0.2638(5) 0.2203(4) 0.42003(13) 0.0250(15) Uani 1.00 1 d .
C(20) C 0.3470(5) 0.2325(4) 0.39268(14) 0.0313(17) Uani 1.00 1 d .
C(21) C 0.4245(5) 0.3076(4) 0.39050(17) 0.0376(19) Uani 1.00 1 d .
C(22) C 0.4208(6) 0.3731(5) 0.41550(17) 0.043(2) Uani 1.00 1 d .
C(23) C 0.3393(6) 0.3626(4) 0.44233(17) 0.0362(19) Uani 1.00 1 d .
C(24) C 0.2614(5) 0.2854(4) 0.44497(14) 0.0257(16) Uani 1.00 1 d .
C(25) C 0.1721(5) 0.2721(4) 0.47473(14) 0.0312(17) Uani 1.00 1 d .
C(26) C 0.0150(5) 0.1653(4) 0.49644(14) 0.0306(17) Uani 1.00 1 d .
C(27) C -0.0843(5) 0.1710(4) 0.46728(14) 0.0275(16) Uani 1.00 1 d .
C(28) C -0.2152(5) 0.1974(4) 0.47311(17) 0.0334(18) Uani 1.00 1 d .
C(29) C -0.3094(5) 0.1996(4) 0.44724(17) 0.0358(19) Uani 1.00 1 d .
C(30) C -0.2756(5) 0.1728(4) 0.41511(17) 0.0339(18) Uani 1.00 1 d .
C(31) C -0.1479(5) 0.1457(4) 0.40901(14) 0.0265(16) Uani 1.00 1 d .
C(32) C -0.0520(5) 0.1452(3) 0.43451(14) 0.0232(15) Uani 1.00 1 d .
C(33) C 0.2584(5) 0.1424(4) 0.51094(14) 0.0296(17) Uani 1.00 1 d .
C(34) C 0.3957(5) 0.1552(4) 0.49696(16) 0.0365(19) Uani 1.00 1 d .
C(35) C 0.2500(6) 0.1950(4) 0.54422(14) 0.0357(18) Uani 1.00 1 d .
C(36) C 0.2373(6) 0.0414(4) 0.51746(17) 0.042(2) Uani 1.00 1 d .
C(37) C 0.0947(5) -0.2459(3) 0.37304(13) 0.0233(15) Uani 1.00 1 d .
C(38) C 0.0346(5) -0.1749(4) 0.38992(14) 0.0289(17) Uani 1.00 1 d .
C(39) C -0.0881(6) -0.1399(4) 0.38131(17) 0.0345(18) Uani 1.00 1 d .
C(40) C -0.1603(5) -0.1771(4) 0.35526(17) 0.0353(19) Uani 1.00 1 d .
C(41) C -0.1090(5) -0.2463(4) 0.33742(14) 0.0350(18) Uani 1.00 1 d .
C(42) C 0.0179(5) -0.2781(4) 0.34639(13) 0.0247(15) Uani 1.00 1 d .
C(43) C 0.3321(5) -0.1796(4) 0.37810(14) 0.0241(15) Uani 1.00 1 d .
C(44) C 0.3856(5) -0.1220(4) 0.40180(14) 0.0263(16) Uani 1.00 1 d .
C(45) C 0.4530(5) -0.0433(4) 0.39460(14) 0.0269(16) Uani 1.00 1 d .
C(46) C 0.4694(5) -0.0196(4) 0.36138(16) 0.0276(16) Uani 1.00 1 d .
C(47) C 0.4154(5) -0.0733(3) 0.33624(14) 0.0250(16) Uani 1.00 1 d .
C(48) C 0.3471(5) -0.1507(4) 0.34497(14) 0.0251(16) Uani 1.00 1 d .
C(49) C 0.2625(6) -0.3123(4) 0.42354(14) 0.0281(16) Uani 1.00 1 d .
C(50) C 0.1612(6) -0.3419(4) 0.44346(17) 0.0363(19) Uani 1.00 1 d .
C(51) C 0.1814(7) -0.3859(4) 0.47448(17) 0.043(2) Uani 1.00 1 d .
C(52) C 0.3088(9) -0.4016(4) 0.48669(17) 0.049(2) Uani 1.00 1 d .
C(53) C 0.4121(7) -0.3732(4) 0.46796(19) 0.045(2) Uani 1.00 1 d .
C(54) C 0.3886(6) -0.3320(4) 0.43754(16) 0.0342(18) Uani 1.00 1 d .
C(55) C 0.3083(5) -0.3609(4) 0.36296(13) 0.0233(15) Uani 1.00 1 d .
C(56) C 0.2417(5) -0.4426(4) 0.36250(13) 0.0248(15) Uani 1.00 1 d .
C(57) C 0.2802(5) -0.5190(4) 0.34640(14) 0.0263(16) Uani 1.00 1 d .
C(58) C 0.3983(5) -0.5201(4) 0.32980(14) 0.0287(17) Uani 1.00 1 d .
C(59) C 0.4728(5) -0.4420(4) 0.33013(16) 0.0320(17) Uani 1.00 1 d .
C(60) C 0.4290(5) -0.3663(4) 0.34660(14) 0.0278(16) Uani 1.00 1 d .
C(61) C -0.1461(9) 0.4953(6) 0.4155(2) 0.089(3) Uani 1.00 1 d .
B(1) B 0.2475(6) -0.2749(4) 0.38430(17) 0.0233(17) Uani 1.00 1 d .
H(1) H 0.3072 0.1118 0.3170 0.034 Uiso 1.00 1 c R
H(2) H 0.4938 0.1172 0.2833 0.039 Uiso 1.00 1 c R
H(3) H 0.5089 0.2258 0.2410 0.039 Uiso 1.00 1 c R
H(4) H 0.3383 0.3287 0.2320 0.032 Uiso 1.00 1 c R
H(5) H 0.1075 0.3704 0.2410 0.030 Uiso 1.00 1 c R
H(6) H 0.1344 0.4049 0.2776 0.030 Uiso 1.00 1 c R
H(7) H -0.1215 0.2770 0.2321 0.028 Uiso 1.00 1 c R
H(8) H 0.0130 0.2271 0.2371 0.027 Uiso 1.00 1 c R
H(9) H -0.2462 0.1404 0.2204 0.030 Uiso 1.00 1 c R
H(10) H -0.3522 0.0137 0.2418 0.030 Uiso 1.00 1 c R
H(11) H -0.3023 -0.0339 0.2970 0.029 Uiso 1.00 1 c R
H(12) H -0.1460 0.0444 0.3304 0.027 Uiso 1.00 1 c R
H(13) H -0.1196 0.4284 0.3281 0.055 Uiso 1.00 1 c R
H(14) H -0.1109 0.5122 0.3046 0.055 Uiso 1.00 1 c R
H(15) H 0.0130 0.4518 0.3113 0.055 Uiso 1.00 1 c R
H(16) H -0.0680 0.5021 0.2492 0.056 Uiso 1.00 1 c R
H(17) H -0.2168 0.4776 0.2439 0.056 Uiso 1.00 1 c R
H(18) H -0.1090 0.4190 0.2273 0.056 Uiso 1.00 1 c R
H(19) H -0.3025 0.3428 0.2628 0.054 Uiso 1.00 1 c R
H(20) H -0.3077 0.3918 0.2974 0.054 Uiso 1.00 1 c R
H(21) H -0.2461 0.2960 0.2953 0.054 Uiso 1.00 1 c R
H(22) H 0.3494 0.1879 0.3754 0.038 Uiso 1.00 1 c R
H(23) H 0.4809 0.3150 0.3719 0.045 Uiso 1.00 1 c R
H(24) H 0.4747 0.4255 0.4140 0.051 Uiso 1.00 1 c R
H(25) H 0.3360 0.4081 0.4592 0.043 Uiso 1.00 1 c R
H(26) H 0.0875 0.2968 0.4689 0.037 Uiso 1.00 1 c R
H(27) H 0.2097 0.3038 0.4936 0.037 Uiso 1.00 1 c R
H(28) H 0.0070 0.1083 0.5072 0.037 Uiso 1.00 1 c R
H(29) H -0.0028 0.2121 0.5121 0.037 Uiso 1.00 1 c R
H(30) H -0.2391 0.2142 0.4953 0.040 Uiso 1.00 1 c R
H(31) H -0.3971 0.2193 0.4513 0.043 Uiso 1.00 1 c R
H(32) H -0.3407 0.1732 0.3972 0.041 Uiso 1.00 1 c R
H(33) H -0.1258 0.1269 0.3869 0.032 Uiso 1.00 1 c R
H(34) H 0.4199 0.1025 0.4849 0.044 Uiso 1.00 1 c R
H(35) H 0.4582 0.1654 0.5151 0.044 Uiso 1.00 1 c R
H(36) H 0.3948 0.2056 0.4821 0.044 Uiso 1.00 1 c R
H(37) H 0.3058 0.2467 0.5436 0.043 Uiso 1.00 1 c R
H(38) H 0.2776 0.1573 0.5626 0.043 Uiso 1.00 1 c R
H(39) H 0.1609 0.2137 0.5471 0.043 Uiso 1.00 1 c R
H(40) H 0.1784 0.0339 0.5355 0.050 Uiso 1.00 1 c R
H(41) H 0.3201 0.0141 0.5233 0.050 Uiso 1.00 1 c R
H(42) H 0.2006 0.0137 0.4976 0.050 Uiso 1.00 1 c R
H(43) H -0.0649 0.5235 0.4101 0.107 Uiso 1.00 1 c R
H(44) H -0.1603 0.5021 0.4390 0.107 Uiso 1.00 1 c R

loop_
_atom_site_aniso_label
_atom_site_aniso_U_11
_atom_site_aniso_U_22
_atom_site_aniso_U_33
_atom_site_aniso_U_12
_atom_site_aniso_U_13
_atom_site_aniso_U_23
Bi(1) 0.01497(10) 0.02234(12) 0.02421(12) -0.00123(9) 0.00009(8) -0.00373(10)
Bi(2) 0.02052(11) 0.02299(12) 0.02173(11) 0.00126(10) -0.00052(8) -0.00045(10)
Cl(1) 0.0202(6) 0.0270(7) 0.0157(6) 0.0015(5) -0.0010(5) 0.0014(5)
Cl(2) 0.106(2) 0.242(5) 0.208(4) 0.020(3) -0.043(2) 0.080(4)
Cl(3) 0.429(7) 0.054(2) 0.107(2) -0.010(3) 0.072(3) 0.0010(18)
F(1) 0.042(2) 0.034(2) 0.045(2) -0.0044(18) 0.0088(18) -0.0148(18)
F(2) 0.052(2) 0.034(2) 0.070(2) 0.0129(19) 0.028(2) 0.000(2)
F(3) 0.030(2) 0.069(3) 0.064(2) 0.021(2) 0.0066(19) 0.023(2)
F(4) 0.0271(19) 0.083(3) 0.039(2) 0.002(2) -0.0100(17) 0.000(2)
F(5) 0.0263(18) 0.052(2) 0.0291(19) 0.0091(17) -0.0056(15) -0.0132(18)
F(6) 0.049(2) 0.033(2) 0.0273(19) -0.0086(18) -0.0061(17) -0.0042(17)
F(7) 0.039(2) 0.035(2) 0.041(2) -0.0103(17) -0.0092(17) -0.0127(18)
F(8) 0.0326(19) 0.030(2) 0.051(2) -0.0119(16) 0.0004(17) 0.0001(18)
F(9) 0.035(2) 0.037(2) 0.033(2) -0.0074(17) 0.0057(16) 0.0065(17)
F(10) 0.0313(18) 0.031(2) 0.0252(18) -0.0059(15) -0.0054(14) -0.0026(15)
F(11) 0.039(2) 0.045(2) 0.042(2) -0.0037(19) 0.0110(18) 0.0014(19)
F(12) 0.089(3) 0.057(2) 0.046(2) -0.000(2) 0.029(2) 0.015(2)
F(13) 0.124(4) 0.053(3) 0.043(2) 0.022(2) -0.004(2) 0.018(2)
F(14) 0.073(3) 0.051(2) 0.058(2) 0.016(2) -0.032(2) 0.004(2)
F(15) 0.033(2) 0.047(2) 0.051(2) -0.0039(18) -0.0145(18) 0.002(2)
F(16) 0.0287(18) 0.036(2) 0.041(2) -0.0067(16) 0.0050(16) -0.0013(18)
F(17) 0.034(2) 0.027(2) 0.059(2) -0.0054(17) -0.0058(18) -0.0040(19)
F(18) 0.042(2) 0.037(2) 0.050(2) 0.0089(18) 0.0033(18) -0.0096(19)
F(19) 0.030(2) 0.045(2) 0.058(2) 0.0046(18) 0.0151(18) -0.002(2)
F(20) 0.0259(19) 0.028(2) 0.064(2) -0.0061(15) 0.0045(17) -0.0046(18)
N(1) 0.013(2) 0.021(2) 0.030(2) -0.0031(19) 0.0004(19) 0.002(2)
N(2) 0.020(2) 0.028(2) 0.023(2) -0.005(2) 0.001(2) 0.001(2)
C(1) 0.017(2) 0.021(3) 0.030(3) 0.001(2) 0.000(2) -0.002(2)
C(2) 0.029(3) 0.019(3) 0.036(3) 0.005(2) -0.003(2) 0.003(2)
C(3) 0.022(3) 0.038(3) 0.037(3) 0.006(2) 0.001(2) -0.001(3)
C(4) 0.021(2) 0.039(3) 0.036(3) 0.003(2) 0.005(2) -0.005(3)
C(5) 0.024(3) 0.030(3) 0.026(3) -0.010(2) -0.001(2) -0.003(2)
C(6) 0.013(2) 0.023(3) 0.029(3) -0.001(2) -0.003(2) -0.001(2)
C(7) 0.014(2) 0.021(3) 0.041(3) -0.006(2) -0.002(2) 0.001(2)
C(8) 0.017(2) 0.019(3) 0.033(3) 0.002(2) -0.001(2) 0.001(2)
C(9) 0.014(2) 0.018(2) 0.029(3) 0.005(2) 0.003(2) 0.000(2)
C(10) 0.012(2) 0.032(3) 0.031(3) 0.005(2) 0.001(2) -0.007(2)
C(11) 0.015(2) 0.025(3) 0.033(3) -0.001(2) -0.002(2) -0.008(2)
C(12) 0.020(2) 0.022(3) 0.031(3) -0.003(2) 0.006(2) -0.006(2)
C(13) 0.022(2) 0.027(3) 0.019(2) 0.001(2) 0.002(2) -0.001(2)
C(14) 0.012(2) 0.024(3) 0.023(2) -0.002(2) -0.000(2) -0.006(2)
C(15) 0.019(2) 0.024(3) 0.050(4) 0.001(2) -0.004(2) -0.004(3)
C(16) 0.031(3) 0.037(4) 0.068(5) 0.010(3) -0.002(3) -0.009(3)
C(17) 0.038(4) 0.034(4) 0.069(5) 0.004(3) -0.011(3) 0.009(3)
C(18) 0.016(3) 0.037(4) 0.081(5) 0.004(2) 0.003(3) -0.009(3)
C(19) 0.025(2) 0.027(3) 0.023(3) 0.001(2) -0.001(2) 0.005(2)
C(20) 0.020(2) 0.042(3) 0.032(3) 0.005(2) 0.001(2) 0.009(3)
C(21) 0.024(3) 0.058(4) 0.031(3) -0.002(3) -0.002(2) 0.018(3)
C(22) 0.037(3) 0.049(4) 0.042(4) -0.012(3) -0.013(3) 0.015(3)
C(23) 0.042(3) 0.029(3) 0.037(3) 0.001(3) -0.008(3) 0.005(3)
C(24) 0.022(2) 0.027(3) 0.028(3) 0.002(2) -0.006(2) 0.003(2)
C(25) 0.028(3) 0.033(3) 0.032(3) -0.003(2) 0.003(2) -0.005(3)
C(26) 0.025(3) 0.044(4) 0.023(3) -0.012(2) 0.007(2) -0.006(2)
C(27) 0.027(3) 0.027(3) 0.028(3) -0.005(2) 0.004(2) 0.001(2)
C(28) 0.028(3) 0.032(3) 0.041(3) -0.003(2) 0.013(2) -0.008(3)
C(29) 0.019(3) 0.036(3) 0.053(4) 0.000(2) 0.003(2) -0.003(3)
C(30) 0.026(3) 0.031(3) 0.045(4) -0.001(2) -0.001(2) -0.004(3)
C(31) 0.024(3) 0.027(3) 0.029(3) -0.005(2) 0.001(2) 0.001(2)
C(32) 0.017(2) 0.020(3) 0.033(3) -0.001(2) 0.004(2) -0.004(2)
C(33) 0.029(3) 0.037(3) 0.022(3) -0.007(2) -0.006(2) 0.001(2)
C(34) 0.032(3) 0.040(4) 0.037(3) 0.001(3) -0.007(2) 0.004(3)
C(35) 0.039(3) 0.042(4) 0.026(3) -0.013(3) 0.000(2) -0.002(3)
C(36) 0.046(4) 0.043(4) 0.036(3) -0.006(3) -0.013(3) 0.009(3)
C(37) 0.022(2) 0.024(3) 0.024(3) 0.000(2) 0.004(2) -0.002(2)
C(38) 0.034(3) 0.026(3) 0.028(3) -0.001(2) 0.006(2) -0.004(2)
C(39) 0.038(3) 0.025(3) 0.042(4) 0.006(3) 0.022(3) 0.002(3)
C(40) 0.022(3) 0.042(4) 0.043(4) 0.013(3) 0.004(2) 0.017(3)
C(41) 0.024(3) 0.055(4) 0.025(3) -0.000(3) -0.001(2) 0.004(3)
C(42) 0.024(2) 0.025(3) 0.025(3) 0.001(2) 0.007(2) -0.001(2)
C(43) 0.017(2) 0.028(3) 0.027(3) -0.001(2) -0.005(2) -0.002(2)
C(44) 0.027(3) 0.028(3) 0.023(3) 0.001(2) -0.004(2) 0.001(2)
C(45) 0.020(2) 0.028(3) 0.032(3) -0.000(2) -0.004(2) -0.009(2)
C(46) 0.016(2) 0.024(3) 0.042(3) -0.005(2) -0.001(2) 0.004(2)
C(47) 0.019(2) 0.021(3) 0.035(3) 0.002(2) -0.001(2) 0.003(2)
C(48) 0.019(2) 0.025(3) 0.031(3) 0.005(2) -0.007(2) -0.002(2)
C(49) 0.040(3) 0.022(3) 0.022(3) 0.002(2) -0.003(2) -0.005(2)
C(50) 0.049(4) 0.024(3) 0.036(3) -0.001(3) 0.001(3) -0.010(3)
C(51) 0.067(5) 0.027(4) 0.034(3) 0.004(3) 0.012(3) 0.000(3)
C(52) 0.089(6) 0.028(3) 0.030(3) 0.012(4) -0.000(4) 0.005(3)
C(53) 0.057(4) 0.030(4) 0.047(4) 0.006(3) -0.023(3) -0.003(3)
C(54) 0.043(4) 0.027(3) 0.032(3) -0.001(3) -0.011(3) -0.005(2)
C(55) 0.018(2) 0.024(3) 0.028(3) -0.002(2) -0.004(2) -0.001(2)
C(56) 0.017(2) 0.031(3) 0.027(3) 0.001(2) -0.002(2) 0.001(2)
C(57) 0.021(2) 0.024(3) 0.033(3) -0.001(2) -0.008(2) 0.002(2)
C(58) 0.028(3) 0.026(3) 0.032(3) 0.006(2) -0.006(2) -0.005(2)
C(59) 0.025(3) 0.033(3) 0.039(3) 0.003(2) 0.003(2) 0.002(3)
C(60) 0.025(3) 0.023(3) 0.035(3) -0.007(2) -0.006(2) 0.001(2)
C(61) 0.077(7) 0.086(7) 0.104(8) -0.009(5) 0.024(6) -0.013(6)
B(1) 0.026(3) 0.016(3) 0.028(3) -0.003(2) -0.001(2) -0.005(2)

loop_
_atom_type_symbol
_atom_type_description
_atom_type_scat_dispersion_real
_atom_type_scat_dispersion_imag
_atom_type_scat_source
C C 0.003 0.002
;
International Tables for Crystallography
(1992, Vol. C, Tables 4.2.6.8 and 6.1.1.4)
;
H H 0.000 0.000
;
International Tables for Crystallography
(1992, Vol. C, Table 6.1.1.4)
;
B B 0.001 0.001
;
International Tables for Crystallography
(1992, Vol. C, Tables 4.2.6.8 and 6.1.1.4)
;
Bi Bi -4.108 10.257
;
International Tables for Crystallography
(1992, Vol. C, Tables 4.2.6.8 and 6.1.1.4)
;
Cl Cl 0.148 0.159
;
International Tables for Crystallography
(1992, Vol. C, Tables 4.2.6.8 and 6.1.1.4)
;
F F 0.017 0.010
;
International Tables for Crystallography
(1992, Vol. C, Tables 4.2.6.8 and 6.1.1.4)
;
N N 0.006 0.003
;
International Tables for Crystallography
(1992, Vol. C, Tables 4.2.6.8 and 6.1.1.4)
;

loop_
_geom_angle_atom_site_label_1
_geom_angle_atom_site_label_2
_geom_angle_atom_site_label_3
_geom_angle
Cl(1) Bi(1) N(1) 153.25(11)
Cl(1) Bi(1) C(1) 88.88(14)
Cl(1) Bi(1) C(14) 85.74(14)
N(1) Bi(1) C(1) 74.19(17)
N(1) Bi(1) C(14) 76.69(17)
C(1) Bi(1) C(14) 98.43(19)
Cl(1) Bi(2) N(2) 156.08(11)
Cl(1) Bi(2) C(19) 89.49(14)
Cl(1) Bi(2) C(32) 90.65(15)
N(2) Bi(2) C(19) 75.61(18)
N(2) Bi(2) C(32) 74.21(18)
C(19) Bi(2) C(32) 100.5(2)
Bi(1) Cl(1) Bi(2) 113.76(4)
Bi(1) N(1) C(7) 104.1(3)
Bi(1) N(1) C(8) 104.2(3)
Bi(1) N(1) C(15) 115.3(3)
C(7) N(1) C(8) 108.0(4)
C(7) N(1) C(15) 112.2(4)
C(8) N(1) C(15) 112.3(4)
Bi(2) N(2) C(25) 103.8(3)
Bi(2) N(2) C(26) 104.4(3)
Bi(2) N(2) C(33) 113.5(3)
C(25) N(2) C(26) 108.1(4)
C(25) N(2) C(33) 113.5(4)
C(26) N(2) C(33) 112.8(4)
Bi(1) C(1) C(2) 124.8(4)
Bi(1) C(1) C(6) 114.4(3)
C(2) C(1) C(6) 120.6(5)
C(1) C(2) C(3) 119.4(5)
C(2) C(3) C(4) 120.4(5)
C(3) C(4) C(5) 119.8(5)
C(4) C(5) C(6) 121.0(5)
C(1) C(6) C(5) 118.8(4)
C(1) C(6) C(7) 121.0(4)
C(5) C(6) C(7) 120.2(5)
N(1) C(7) C(6) 111.2(4)
N(1) C(8) C(9) 114.3(4)
C(8) C(9) C(10) 120.0(4)
C(8) C(9) C(14) 120.5(4)
C(10) C(9) C(14) 119.5(5)
C(9) C(10) C(11) 120.7(5)
C(10) C(11) C(12) 119.4(5)
C(11) C(12) C(13) 120.1(5)
C(12) C(13) C(14) 120.8(5)
Bi(1) C(14) C(9) 115.1(3)
Bi(1) C(14) C(13) 125.1(4)
C(9) C(14) C(13) 119.4(4)
N(1) C(15) C(16) 109.0(4)
N(1) C(15) C(17) 111.2(5)
N(1) C(15) C(18) 109.2(4)
C(16) C(15) C(17) 108.8(5)
C(16) C(15) C(18) 109.1(5)
C(17) C(15) C(18) 109.5(5)
Bi(2) C(19) C(20) 123.9(4)
Bi(2) C(19) C(24) 116.4(4)
C(20) C(19) C(24) 119.0(5)
C(19) C(20) C(21) 120.8(5)
C(20) C(21) C(22) 119.8(6)
C(21) C(22) C(23) 120.2(6)
C(22) C(23) C(24) 120.3(6)
C(19) C(24) C(23) 119.8(5)
C(19) C(24) C(25) 119.2(5)
C(23) C(24) C(25) 121.0(5)
N(2) C(25) C(24) 114.4(4)
N(2) C(26) C(27) 111.3(4)
C(26) C(27) C(28) 119.8(5)
C(26) C(27) C(32) 121.7(5)
C(28) C(27) C(32) 118.4(5)
C(27) C(28) C(29) 121.1(6)
C(28) C(29) C(30) 119.5(5)
C(29) C(30) C(31) 120.2(5)
C(30) C(31) C(32) 120.9(5)
Bi(2) C(32) C(27) 114.3(3)
Bi(2) C(32) C(31) 125.6(4)
C(27) C(32) C(31) 119.9(5)
N(2) C(33) C(34) 109.3(4)
N(2) C(33) C(35) 110.9(4)
N(2) C(33) C(36) 109.4(4)
C(34) C(33) C(35) 109.0(5)
C(34) C(33) C(36) 108.4(5)
C(35) C(33) C(36) 109.8(5)
C(38) C(37) C(42) 112.6(5)
C(38) C(37) B(1) 119.0(4)
C(42) C(37) B(1) 128.1(5)
F(1) C(38) C(37) 118.7(5)
F(1) C(38) C(39) 116.6(5)
C(37) C(38) C(39) 124.6(5)
F(2) C(39) C(38) 119.8(5)
F(2) C(39) C(40) 120.8(5)
C(38) C(39) C(40) 119.4(6)
F(3) C(40) C(39) 120.2(5)
F(3) C(40) C(41) 120.0(5)
C(39) C(40) C(41) 119.8(5)
F(4) C(41) C(40) 121.1(5)
F(4) C(41) C(42) 120.0(5)
C(40) C(41) C(42) 118.9(5)
F(5) C(42) C(37) 121.3(4)
F(5) C(42) C(41) 114.1(4)
C(37) C(42) C(41) 124.6(5)
C(44) C(43) C(48) 113.7(5)
C(44) C(43) B(1) 128.3(5)
C(48) C(43) B(1) 118.0(5)
F(6) C(44) C(43) 120.4(5)
F(6) C(44) C(45) 114.7(5)
C(43) C(44) C(45) 124.8(5)
F(7) C(45) C(44) 121.0(5)
F(7) C(45) C(46) 119.9(5)
C(44) C(45) C(46) 119.1(5)
F(8) C(46) C(45) 120.6(5)
F(8) C(46) C(47) 120.2(5)
C(45) C(46) C(47) 119.2(5)
F(9) C(47) C(46) 120.9(5)
F(9) C(47) C(48) 119.9(5)
C(46) C(47) C(48) 119.2(5)
F(10) C(48) C(43) 120.4(5)
F(10) C(48) C(47) 115.6(5)
C(43) C(48) C(47) 124.0(5)
C(50) C(49) C(54) 112.8(5)
C(50) C(49) B(1) 126.5(5)
C(54) C(49) B(1) 119.8(5)
F(11) C(50) C(49) 121.7(5)
F(11) C(50) C(51) 114.4(6)
C(49) C(50) C(51) 124.0(6)
F(12) C(51) C(50) 120.6(6)
F(12) C(51) C(52) 119.8(6)
C(50) C(51) C(52) 119.6(6)
F(13) C(52) C(51) 120.2(7)
F(13) C(52) C(53) 121.2(7)
C(51) C(52) C(53) 118.6(6)
F(14) C(53) C(52) 119.3(6)
F(14) C(53) C(54) 120.5(6)
C(52) C(53) C(54) 120.1(6)
F(15) C(54) C(49) 118.3(5)
F(15) C(54) C(53) 116.7(5)
C(49) C(54) C(53) 124.9(6)
C(56) C(55) C(60) 111.9(5)
C(56) C(55) B(1) 119.4(4)
C(60) C(55) B(1) 128.4(5)
F(16) C(56) C(55) 118.3(5)
F(16) C(56) C(57) 115.7(5)
C(55) C(56) C(57) 126.0(5)
F(17) C(57) C(56) 121.5(5)
F(17) C(57) C(58) 118.8(5)
C(56) C(57) C(58) 119.7(5)
F(18) C(58) C(57) 121.5(5)
F(18) C(58) C(59) 120.7(5)
C(57) C(58) C(59) 117.8(5)
F(19) C(59) C(58) 119.0(5)
F(19) C(59) C(60) 120.8(5)
C(58) C(59) C(60) 120.3(5)
F(20) C(60) C(55) 121.0(5)
F(20) C(60) C(59) 114.8(5)
C(55) C(60) C(59) 124.2(5)
Cl(2) C(61) Cl(3) 117.9(6)
C(37) B(1) C(43) 102.6(4)
C(37) B(1) C(49) 113.5(4)
C(37) B(1) C(55) 114.9(4)
C(43) B(1) C(49) 112.9(4)
C(43) B(1) C(55) 112.0(4)
C(49) B(1) C(55) 101.3(4)
C(1) C(2) H(1) 120.3
C(3) C(2) H(1) 120.2
C(2) C(3) H(2) 119.8
C(4) C(3) H(2) 119.8
C(3) C(4) H(3) 120.1
C(5) C(4) H(3) 120.1
C(4) C(5) H(4) 119.5
C(6) C(5) H(4) 119.5
N(1) C(7) H(5) 109.0
N(1) C(7) H(6) 109.0
C(6) C(7) H(5) 109.0
C(6) C(7) H(6) 109.1
H(5) C(7) H(6) 109.5
N(1) C(8) H(7) 108.3
N(1) C(8) H(8) 108.2
C(9) C(8) H(7) 108.2
C(9) C(8) H(8) 108.4
H(7) C(8) H(8) 109.5
C(9) C(10) H(9) 119.7
C(11) C(10) H(9) 119.6
C(10) C(11) H(10) 120.3
C(12) C(11) H(10) 120.2
C(11) C(12) H(11) 120.0
C(13) C(12) H(11) 120.0
C(12) C(13) H(12) 119.6
C(14) C(13) H(12) 119.6
C(15) C(16) H(13) 109.5
C(15) C(16) H(14) 109.3
C(15) C(16) H(15) 109.6
H(13) C(16) H(14) 109.5
H(13) C(16) H(15) 109.5
H(14) C(16) H(15) 109.5
C(15) C(17) H(16) 109.4
C(15) C(17) H(17) 109.5
C(15) C(17) H(18) 109.5
H(16) C(17) H(17) 109.5
H(16) C(17) H(18) 109.5
H(17) C(17) H(18) 109.5
C(15) C(18) H(19) 109.4
C(15) C(18) H(20) 109.5
C(15) C(18) H(21) 109.5
H(19) C(18) H(20) 109.5
H(19) C(18) H(21) 109.5
H(20) C(18) H(21) 109.5
C(19) C(20) H(22) 119.6
C(21) C(20) H(22) 119.5
C(20) C(21) H(23) 120.1
C(22) C(21) H(23) 120.1
C(21) C(22) H(24) 120.0
C(23) C(22) H(24) 119.8
C(22) C(23) H(25) 119.9
C(24) C(23) H(25) 119.8
N(2) C(25) H(26) 108.2
N(2) C(25) H(27) 108.2
C(24) C(25) H(26) 108.2
C(24) C(25) H(27) 108.2
H(26) C(25) H(27) 109.5
N(2) C(26) H(28) 109.1
N(2) C(26) H(29) 108.8
C(27) C(26) H(28) 109.2
C(27) C(26) H(29) 108.8
H(28) C(26) H(29) 109.5
C(27) C(28) H(30) 119.5
C(29) C(28) H(30) 119.4
C(28) C(29) H(31) 120.4
C(30) C(29) H(31) 120.2
C(29) C(30) H(32) 119.9
C(31) C(30) H(32) 119.9
C(30) C(31) H(33) 119.6
C(32) C(31) H(33) 119.6
C(33) C(34) H(34) 109.4
C(33) C(34) H(35) 109.6
C(33) C(34) H(36) 109.4
H(34) C(34) H(35) 109.5
H(34) C(34) H(36) 109.5
H(35) C(34) H(36) 109.5
C(33) C(35) H(37) 109.7
C(33) C(35) H(38) 109.5
C(33) C(35) H(39) 109.3
H(37) C(35) H(38) 109.5
H(37) C(35) H(39) 109.5
H(38) C(35) H(39) 109.5
C(33) C(36) H(40) 109.5
C(33) C(36) H(41) 109.3
C(33) C(36) H(42) 109.5
H(40) C(36) H(41) 109.5
H(40) C(36) H(42) 109.5
H(41) C(36) H(42) 109.5
Cl(2) C(61) H(43) 107.6
Cl(2) C(61) H(44) 107.1
Cl(3) C(61) H(43) 107.5
Cl(3) C(61) H(44) 107.2
H(43) C(61) H(44) 109.5

loop_
_geom_bond_atom_site_label_1
_geom_bond_atom_site_label_2
_geom_bond_distance
Bi(1) Cl(1) 2.8793(13)
Bi(1) N(1) 2.469(4)
Bi(1) C(1) 2.238(5)
Bi(1) C(14) 2.228(5)
Bi(2) Cl(1) 2.7657(12)
Bi(2) N(2) 2.488(4)
Bi(2) C(19) 2.226(5)
Bi(2) C(32) 2.245(5)
Cl(2) C(61) 1.658(10)
Cl(3) C(61) 1.659(10)
F(1) C(38) 1.364(6)
F(2) C(39) 1.357(7)
F(3) C(40) 1.355(7)
F(4) C(41) 1.340(7)
F(5) C(42) 1.360(6)
F(6) C(44) 1.363(6)
F(7) C(45) 1.341(6)
F(8) C(46) 1.343(6)
F(9) C(47) 1.347(6)
F(10) C(48) 1.353(6)
F(11) C(50) 1.351(7)
F(12) C(51) 1.341(8)
F(13) C(52) 1.345(8)
F(14) C(53) 1.355(8)
F(15) C(54) 1.353(7)
F(16) C(56) 1.365(6)
F(17) C(57) 1.356(6)
F(18) C(58) 1.333(7)
F(19) C(59) 1.348(7)
F(20) C(60) 1.351(6)
N(1) C(7) 1.485(6)
N(1) C(8) 1.512(7)
N(1) C(15) 1.539(7)
N(2) C(25) 1.489(7)
N(2) C(26) 1.494(7)
N(2) C(33) 1.537(7)
C(1) C(2) 1.388(7)
C(1) C(6) 1.384(7)
C(2) C(3) 1.389(8)
C(3) C(4) 1.379(9)
C(4) C(5) 1.372(8)
C(5) C(6) 1.398(7)
C(6) C(7) 1.510(7)
C(8) C(9) 1.504(7)
C(9) C(10) 1.389(7)
C(9) C(14) 1.396(7)
C(10) C(11) 1.383(8)
C(11) C(12) 1.381(8)
C(12) C(13) 1.387(7)
C(13) C(14) 1.376(7)
C(15) C(16) 1.519(9)
C(15) C(17) 1.522(9)
C(15) C(18) 1.530(8)
C(19) C(20) 1.401(8)
C(19) C(24) 1.380(8)
C(20) C(21) 1.363(9)
C(21) C(22) 1.385(9)
C(22) C(23) 1.371(9)
C(23) C(24) 1.392(8)
C(24) C(25) 1.517(8)
C(26) C(27) 1.505(8)
C(27) C(28) 1.402(8)
C(27) C(32) 1.399(8)
C(28) C(29) 1.374(8)
C(29) C(30) 1.383(9)
C(30) C(31) 1.378(8)
C(31) C(32) 1.374(7)
C(33) C(34) 1.519(8)
C(33) C(35) 1.533(8)
C(33) C(36) 1.533(9)
C(37) C(38) 1.394(8)
C(37) C(42) 1.373(7)
C(37) B(1) 1.646(8)
C(38) C(39) 1.374(8)
C(39) C(40) 1.358(9)
C(40) C(41) 1.355(9)
C(41) C(42) 1.398(8)
C(43) C(44) 1.366(8)
C(43) C(48) 1.390(8)
C(43) B(1) 1.670(8)
C(44) C(45) 1.382(8)
C(45) C(46) 1.374(8)
C(46) C(47) 1.371(8)
C(47) C(48) 1.386(8)
C(49) C(50) 1.381(9)
C(49) C(54) 1.401(9)
C(49) B(1) 1.649(8)
C(50) C(51) 1.397(9)
C(51) C(52) 1.377(11)
C(52) C(53) 1.364(11)
C(53) C(54) 1.362(9)
C(55) C(56) 1.383(8)
C(55) C(60) 1.399(7)
C(55) B(1) 1.656(8)
C(56) C(57) 1.360(8)
C(57) C(58) 1.378(8)
C(58) C(59) 1.379(8)
C(59) C(60) 1.376(8)
C(2) H(1) 0.950
C(3) H(2) 0.950
C(4) H(3) 0.950
C(5) H(4) 0.950
C(7) H(5) 0.950
C(7) H(6) 0.950
C(8) H(7) 0.950
C(8) H(8) 0.950
C(10) H(9) 0.950
C(11) H(10) 0.950
C(12) H(11) 0.950
C(13) H(12) 0.950
C(16) H(13) 0.950
C(16) H(14) 0.950
C(16) H(15) 0.950
C(17) H(16) 0.950
C(17) H(17) 0.950
C(17) H(18) 0.950
C(18) H(19) 0.950
C(18) H(20) 0.950
C(18) H(21) 0.950
C(20) H(22) 0.950
C(21) H(23) 0.950
C(22) H(24) 0.950
C(23) H(25) 0.950
C(25) H(26) 0.950
C(25) H(27) 0.950
C(26) H(28) 0.950
C(26) H(29) 0.950
C(28) H(30) 0.950
C(29) H(31) 0.950
C(30) H(32) 0.950
C(31) H(33) 0.950
C(34) H(34) 0.950
C(34) H(35) 0.950
C(34) H(36) 0.950
C(35) H(37) 0.950
C(35) H(38) 0.950
C(35) H(39) 0.950
C(36) H(40) 0.950
C(36) H(41) 0.950
C(36) H(42) 0.950
C(61) H(43) 0.950
C(61) H(44) 0.950

loop_
_geom_contact_atom_site_label_1
_geom_contact_atom_site_label_2
_geom_contact_distance
_geom_contact_site_symmetry_2
Bi(1) F(17) 3.225(3) 1_565
Bi(2) F(1) 3.498(3) .
Bi(2) F(7) 3.732(3) .
